data_4302808
loop_
_publ_author_name
'Neal P. Mankad'
'Seth B. Harkins'
'William E. Antholine'
'Jonas C. Peters'

_publ_section_title
;
Multifrequency EPR Studies of [Cu1.5Cu1.5]+ for Cu2(\m-NR2)2 and
Cu2(\m-PR2)2 Diamond Cores
;
_journal_name_full 'Inorganic Chemistry'
_journal_page_first 7026
_journal_page_last 7032
_journal_paper_doi 10.1021/ic801864z
_journal_volume 48
_journal_year 2009
_chemical_formula_moiety '[C56H88BCu2N2P4][BC32H12F24]'
_chemical_formula_sum 'C88 H100 B Cu2 F24 N2 P4'
_chemical_formula_weight 1903.47
_chemical_name_common '[{(PNP)Cu}2][BArF-24]'
_chemical_name_systematic
; 
 ? 
;
_space_group_IT_number 14
_symmetry_cell_setting monoclinic
_symmetry_space_group_name_Hall '-P 2ybc'
_symmetry_space_group_name_H-M 'P 1 21/c 1'
_atom_sites_solution_hydrogens geom
_atom_sites_solution_primary patterson
_atom_sites_solution_secondary difmap
_audit_creation_method SHELXL-97
_cell_angle_alpha 90.00
_cell_angle_beta 91.9760(10)
_cell_angle_gamma 90.00
_cell_formula_units_Z 4
_cell_length_a 21.1306(12)
_cell_length_b 16.4994(9)
_cell_length_c 25.8125(15)
_cell_measurement_reflns_used 7695
_cell_measurement_temperature 293(2)
_cell_measurement_theta_max 29.85
_cell_measurement_theta_min 2.20
_cell_volume 8994.0(9)
_computing_cell_refinement 'Bruker SMART'
_computing_data_collection 'Bruker SMART'
_computing_data_reduction 'Bruker SAINT'
_computing_molecular_graphics 'Bruker SHELXTL'
_computing_publication_material 'Bruker SHELXTL'
_computing_structure_refinement 'SHELXL-97 (Sheldrick, 1997)'
_computing_structure_solution 'SHELXS-97 (Sheldrick, 1990)'
_diffrn_ambient_temperature 293(2)
_diffrn_measured_fraction_theta_full 0.896
_diffrn_measured_fraction_theta_max 0.896
_diffrn_measurement_device_type 'CCD area detector'
_diffrn_measurement_method 'phi and omega scans'
_diffrn_radiation_monochromator graphite
_diffrn_radiation_source 'fine-focus sealed tube'
_diffrn_radiation_type MoK\a
_diffrn_radiation_wavelength 0.71073
_diffrn_reflns_av_R_equivalents 0.0731
_diffrn_reflns_av_sigmaI/netI 0.0752
_diffrn_reflns_limit_h_max 32
_diffrn_reflns_limit_h_min -32
_diffrn_reflns_limit_k_max 24
_diffrn_reflns_limit_k_min -24
_diffrn_reflns_limit_l_max 36
_diffrn_reflns_limit_l_min -36
_diffrn_reflns_number 149184
_diffrn_reflns_theta_full 32.97
_diffrn_reflns_theta_max 32.97
_diffrn_reflns_theta_min 1.47
_exptl_absorpt_coefficient_mu 0.638
_exptl_absorpt_correction_type none
_exptl_crystal_colour red-brown
_exptl_crystal_density_diffrn 1.406
_exptl_crystal_density_method 'not measured'
_exptl_crystal_description block
_exptl_crystal_F_000 3924
_exptl_crystal_size_max 0.37
_exptl_crystal_size_mid 0.35
_exptl_crystal_size_min 0.33
_refine_diff_density_max 2.797
_refine_diff_density_min -1.501
_refine_diff_density_rms 0.115
_refine_ls_extinction_method none
_refine_ls_goodness_of_fit_ref 0.969
_refine_ls_hydrogen_treatment constr
_refine_ls_matrix_type full
_refine_ls_number_parameters 1252
_refine_ls_number_reflns 30309
_refine_ls_number_restraints 0
_refine_ls_restrained_S_all 0.969
_refine_ls_R_factor_all 0.1305
_refine_ls_R_factor_gt 0.0683
_refine_ls_shift/su_max 0.001
_refine_ls_shift/su_mean 0.000
_refine_ls_structure_factor_coef Fsqd
_refine_ls_weighting_details 'calc w=1/[\s^2^(Fo^2^)+(0.1278P)^2^+12.5436P] where P=(Fo^2^+2Fc^2^)/3'
_refine_ls_weighting_scheme calc
_refine_ls_wR_factor_gt 0.1854
_refine_ls_wR_factor_ref 0.2334
_reflns_number_gt 17186
_reflns_number_total 30309
_reflns_threshold_expression >2sigma(I)
_cod_data_source_file ic801864z_si_001.cif
_cod_data_source_block sbh50
_cod_depositor_comments
;
The following automatic conversions were performed:
'_symmetry_cell_setting' value 'Monoclinic' changed to 'monoclinic'
according to '/home/saulius/struct/CIF-dictionaries/cif_core.dic'
dictionary named 'cif_core.dic' version 2.4.1 from 2010-06-29.

Automatic conversion script
Id: cif_fix_enum 1527 2010-12-29 10:47:43Z saulius 
;
_cod_database_code 4302808

loop_
_symmetry_equiv_pos_as_xyz
'x, y, z'
'-x, y+1/2, -z+1/2'
'-x, -y, -z'
'x, -y-1/2, z-1/2'

loop_
_atom_site_label
_atom_site_type_symbol
_atom_site_fract_x
_atom_site_fract_y
_atom_site_fract_z
_atom_site_U_iso_or_equiv
_atom_site_adp_type
_atom_site_occupancy
_atom_site_symmetry_multiplicity
_atom_site_calc_flag
_atom_site_refinement_flags
_atom_site_disorder_assembly
_atom_site_disorder_group
Cu1 Cu 0.80433(2) 0.26781(3) 0.039902(19) 0.03086(11) Uani 1 1 d . D .
Cu2 Cu 0.694106(18) 0.22170(2) 0.062918(14) 0.02139(10) Uani 1 1 d . D .
P1 P 0.87164(4) 0.16179(5) 0.04150(3) 0.02428(17) Uani 1 1 d . D .
P2 P 0.61877(3) 0.28599(5) 0.01371(3) 0.01860(15) Uani 1 1 d . D .
P3 P 0.80467(4) 0.40254(5) 0.03854(3) 0.02084(16) Uani 1 1 d . . .
P4 P 0.69131(4) 0.11829(5) 0.11952(3) 0.02046(16) Uani 1 1 d . D .
N1 N 0.74036(11) 0.19701(15) -0.00430(9) 0.0169(5) Uani 1 1 d . . .
N2 N 0.74900(14) 0.28353(17) 0.11700(11) 0.0251(6) Uani 1 1 d . . .
B1 B 0.73553(16) 0.7718(2) 0.81277(14) 0.0201(6) Uani 1 1 d . . .
C1 C 0.81874(14) 0.0878(2) 0.01079(13) 0.0240(6) Uani 1 1 d . . .
C2 C 0.83589(16) 0.0064(2) 0.00453(14) 0.0297(7) Uani 1 1 d . E .
H2 H 0.8738 -0.0122 0.0195 0.036 Uiso 1 1 calc R . .
C3 C 0.79748(19) -0.0470(2) -0.02357(15) 0.0334(8) Uani 1 1 d . . .
H3 H 0.8091 -0.1011 -0.0270 0.040 Uiso 1 1 calc R E .
C4 C 0.74131(18) -0.0187(2) -0.04652(13) 0.0297(7) Uani 1 1 d . E .
H4 H 0.7156 -0.0538 -0.0659 0.036 Uiso 1 1 calc R . .
C5 C 0.72337(16) 0.0609(2) -0.04090(12) 0.0237(6) Uani 1 1 d . . .
H5 H 0.6855 0.0787 -0.0564 0.028 Uiso 1 1 calc R E .
C6 C 0.76113(13) 0.11548(18) -0.01222(11) 0.0189(5) Uani 1 1 d . E .
C7 C 0.71431(13) 0.23546(17) -0.04943(11) 0.0167(5) Uani 1 1 d . E .
C8 C 0.74344(15) 0.22726(19) -0.09736(12) 0.0224(6) Uani 1 1 d . . .
H8 H 0.7790 0.1945 -0.0998 0.027 Uiso 1 1 calc R E .
C9 C 0.71953(17) 0.26769(19) -0.14102(12) 0.0260(7) Uani 1 1 d . E .
H9 H 0.7389 0.2611 -0.1726 0.031 Uiso 1 1 calc R . .
C10 C 0.66740(18) 0.31741(19) -0.13797(13) 0.0279(7) Uani 1 1 d . . .
H10 H 0.6524 0.3455 -0.1671 0.033 Uiso 1 1 calc R E .
C11 C 0.63746(15) 0.32551(19) -0.09142(12) 0.0239(6) Uani 1 1 d . E .
H11 H 0.6018 0.3583 -0.0897 0.029 Uiso 1 1 calc R . .
C12 C 0.66014(14) 0.28495(18) -0.04680(12) 0.0190(5) Uani 1 1 d . . .
C13 C 0.89966(16) 0.1135(3) 0.10267(14) 0.0350(8) Uani 1 1 d . . .
H13A H 0.8679 0.1216 0.1284 0.042 Uiso 1 1 calc R E .
H13B H 0.9032 0.0556 0.0969 0.042 Uiso 1 1 calc R . .
C14 C 0.9639(2) 0.1450(4) 0.12508(17) 0.0545(13) Uani 1 1 d . B .
H14 H 0.9966 0.1320 0.1004 0.065 Uiso 1 1 calc R A 1
C15A C 0.9768(4) 0.0917(5) 0.1762(2) 0.066(2) Uani 0.760(8) 1 d P B 1
H15A H 0.9768 0.0352 0.1671 0.099 Uiso 0.760(8) 1 calc PR B 1
H15B H 0.9442 0.1018 0.2004 0.099 Uiso 0.760(8) 1 calc PR B 1
H15C H 1.0172 0.1059 0.1917 0.099 Uiso 0.760(8) 1 calc PR B 1
C16A C 0.9657(3) 0.2304(4) 0.1345(3) 0.0516(17) Uani 0.760(8) 1 d P B 1
H16A H 1.0062 0.2448 0.1498 0.077 Uiso 0.760(8) 1 calc PR B 1
H16B H 0.9330 0.2448 0.1577 0.077 Uiso 0.760(8) 1 calc PR B 1
H16C H 0.9592 0.2589 0.1023 0.077 Uiso 0.760(8) 1 calc PR B 1
C15B C 1.0211(8) 0.1107(11) 0.1105(8) 0.046(5) Uani 0.240(8) 1 d P B 2
H15D H 1.0248 0.1156 0.0737 0.069 Uiso 0.240(8) 1 calc PR B 2
H15E H 1.0220 0.0544 0.1200 0.069 Uiso 0.240(8) 1 calc PR B 2
H15F H 1.0557 0.1384 0.1278 0.069 Uiso 0.240(8) 1 calc PR B 2
C16B C 0.9632(10) 0.1840(13) 0.1807(8) 0.051(5) Uani 0.240(8) 1 d P B 2
H16D H 0.9556 0.1425 0.2059 0.076 Uiso 0.240(8) 1 calc PR B 2
H16E H 0.9302 0.2239 0.1817 0.076 Uiso 0.240(8) 1 calc PR B 2
H16F H 1.0033 0.2093 0.1886 0.076 Uiso 0.240(8) 1 calc PR B 2
C17 C 0.94171(16) 0.1510(2) 0.00150(14) 0.0308(7) Uani 1 1 d . . .
H17A H 0.9738 0.1888 0.0142 0.037 Uiso 1 1 calc R E .
H17B H 0.9586 0.0968 0.0065 0.037 Uiso 1 1 calc R . .
C18 C 0.93073(17) 0.1653(3) -0.05718(15) 0.0344(8) Uani 1 1 d . E .
H18 H 0.8935 0.1339 -0.0686 0.041 Uiso 1 1 calc R . .
C19 C 0.98718(19) 0.1338(3) -0.08609(18) 0.0472(11) Uani 1 1 d . . .
H19A H 0.9786 0.1382 -0.1228 0.071 Uiso 1 1 calc R E .
H19B H 0.9946 0.0781 -0.0771 0.071 Uiso 1 1 calc R . .
H19C H 1.0240 0.1653 -0.0767 0.071 Uiso 1 1 calc R . .
C20 C 0.9177(2) 0.2537(3) -0.06945(18) 0.0475(10) Uani 1 1 d . . .
H20A H 0.9543 0.2855 -0.0599 0.071 Uiso 1 1 calc R E .
H20B H 0.8822 0.2719 -0.0503 0.071 Uiso 1 1 calc R . .
H20C H 0.9083 0.2597 -0.1059 0.071 Uiso 1 1 calc R . .
C21 C 0.54297(14) 0.2377(2) -0.00655(14) 0.0268(7) Uani 1 1 d . . .
H21A H 0.5170 0.2337 0.0236 0.032 Uiso 1 1 calc R E .
H21B H 0.5212 0.2733 -0.0312 0.032 Uiso 1 1 calc R . .
C22 C 0.54686(15) 0.1531(2) -0.03118(13) 0.0251(6) Uani 1 1 d . E .
H22 H 0.5774 0.1552 -0.0589 0.030 Uiso 1 1 calc R . .
C23 C 0.56873(17) 0.0884(2) 0.00802(15) 0.0310(7) Uani 1 1 d . . .
H23A H 0.5396 0.0861 0.0357 0.047 Uiso 1 1 calc R E .
H23B H 0.6102 0.1019 0.0218 0.047 Uiso 1 1 calc R . .
H23C H 0.5701 0.0367 -0.0089 0.047 Uiso 1 1 calc R . .
C24 C 0.48220(17) 0.1289(2) -0.05504(16) 0.0346(8) Uani 1 1 d . . .
H24A H 0.4857 0.0774 -0.0720 0.052 Uiso 1 1 calc R E .
H24B H 0.4684 0.1691 -0.0798 0.052 Uiso 1 1 calc R . .
H24C H 0.4520 0.1250 -0.0282 0.052 Uiso 1 1 calc R . .
C25 C 0.59592(16) 0.3929(2) 0.02236(13) 0.0268(7) Uani 1 1 d . . .
H25A H 0.6322 0.4267 0.0153 0.032 Uiso 1 1 calc R C 7
H25B H 0.5628 0.4060 -0.0032 0.032 Uiso 1 1 calc R C 7
C26A C 0.5728(3) 0.4146(4) 0.0757(3) 0.0258(18) Uani 0.545(14) 1 d P D 7
H26A H 0.6097 0.4145 0.0997 0.031 Uiso 0.545(14) 1 calc PR D 7
C26B C 0.5386(4) 0.4136(5) 0.0529(4) 0.033(3) Uani 0.455(14) 1 d P D 8
H26B H 0.5014 0.4114 0.0291 0.039 Uiso 0.455(14) 1 calc PR D 8
C27 C 0.5477(3) 0.5067(3) 0.0712(2) 0.074(2) Uani 1 1 d . . .
C28 C 0.5245(3) 0.3658(3) 0.09867(19) 0.0533(13) Uani 1 1 d . . .
C29 C 0.75505(14) 0.42799(19) 0.09268(12) 0.0219(6) Uani 1 1 d . E .
C30 C 0.73712(16) 0.5085(2) 0.10202(13) 0.0261(6) Uani 1 1 d . . .
H30 H 0.7492 0.5488 0.0792 0.031 Uiso 1 1 calc R E .
C31 C 0.70214(18) 0.5297(2) 0.14416(14) 0.0316(7) Uani 1 1 d . E .
H31 H 0.6903 0.5832 0.1494 0.038 Uiso 1 1 calc R . .
C32 C 0.6850(2) 0.4693(2) 0.17852(15) 0.0364(8) Uani 1 1 d . . .
H32 H 0.6626 0.4829 0.2077 0.044 Uiso 1 1 calc R E .
C33 C 0.70099(18) 0.3889(2) 0.16971(14) 0.0321(8) Uani 1 1 d . E .
H33 H 0.6883 0.3491 0.1927 0.039 Uiso 1 1 calc R . .
C34 C 0.73594(15) 0.3669(2) 0.12672(12) 0.0239(6) Uani 1 1 d . E .
C35 C 0.76727(16) 0.2381(2) 0.16151(13) 0.0249(6) Uani 1 1 d . E .
C36 C 0.8080(2) 0.2717(2) 0.19991(16) 0.0377(9) Uani 1 1 d . . .
H36 H 0.8207 0.3254 0.1970 0.045 Uiso 1 1 calc R E .
C37 C 0.8296(2) 0.2262(3) 0.24187(15) 0.0379(9) Uani 1 1 d . E .
H37 H 0.8575 0.2493 0.2663 0.045 Uiso 1 1 calc R . .
C38 C 0.81022(18) 0.1469(2) 0.24788(14) 0.0325(8) Uani 1 1 d . . .
H38 H 0.8243 0.1167 0.2765 0.039 Uiso 1 1 calc R E .
C39 C 0.77008(17) 0.1134(2) 0.21115(14) 0.0304(7) Uani 1 1 d . E .
H39 H 0.7573 0.0598 0.2150 0.037 Uiso 1 1 calc R . .
C40 C 0.74771(14) 0.15738(19) 0.16789(12) 0.0210(6) Uani 1 1 d . . .
C41A C 0.8747(3) 0.4685(5) 0.0513(3) 0.0297(15) Uani 0.556(7) 1 d P E 4
H41A H 0.8899 0.4872 0.0183 0.036 Uiso 0.556(7) 1 calc PR E 4
H41B H 0.8614 0.5157 0.0705 0.036 Uiso 0.556(7) 1 calc PR E 4
C42A C 0.9300(3) 0.4274(5) 0.0818(3) 0.0415(19) Uani 0.556(7) 1 d P E 4
H42A H 0.9511 0.3848 0.0623 0.050 Uiso 0.556(7) 1 calc PR E 4
C43A C 0.9691(4) 0.5336(6) 0.0758(3) 0.0416(19) Uani 0.556(7) 1 d P E 4
H43A H 0.9658 0.5514 0.0404 0.062 Uiso 0.556(7) 1 calc PR E 4
H43B H 1.0129 0.5302 0.0866 0.062 Uiso 0.556(7) 1 calc PR E 4
H43C H 0.9479 0.5716 0.0974 0.062 Uiso 0.556(7) 1 calc PR E 4
C44A C 0.9108(4) 0.4010(9) 0.1358(4) 0.076(4) Uani 0.556(7) 1 d P E 4
H44A H 0.8923 0.4461 0.1533 0.115 Uiso 0.556(7) 1 calc PR E 4
H44B H 0.9475 0.3826 0.1554 0.115 Uiso 0.556(7) 1 calc PR E 4
H44C H 0.8805 0.3578 0.1328 0.115 Uiso 0.556(7) 1 calc PR E 4
C41B C 0.8877(3) 0.4274(6) 0.0590(3) 0.0221(16) Uani 0.444(7) 1 d P E 6
H41C H 0.9033 0.3840 0.0814 0.026 Uiso 0.444(7) 1 calc PR E 6
H41D H 0.9129 0.4266 0.0283 0.026 Uiso 0.444(7) 1 calc PR E 6
C42B C 0.9008(3) 0.5070(4) 0.0870(3) 0.0215(15) Uani 0.444(7) 1 d P E 6
H42B H 0.8852 0.5575 0.0710 0.026 Uiso 0.444(7) 1 calc PR E 6
C43B C 0.9887(4) 0.4820(8) 0.0845(4) 0.044(3) Uani 0.444(7) 1 d P E 6
H43D H 1.0105 0.5038 0.1146 0.066 Uiso 0.444(7) 1 calc PR E 6
H43E H 1.0056 0.5054 0.0539 0.066 Uiso 0.444(7) 1 calc PR E 6
H43F H 0.9941 0.4242 0.0837 0.066 Uiso 0.444(7) 1 calc PR E 6
C44B C 0.8958(4) 0.4959(5) 0.1465(3) 0.0308(19) Uani 0.444(7) 1 d P E 6
H44D H 0.8524 0.4868 0.1546 0.046 Uiso 0.444(7) 1 calc PR E 6
H44E H 0.9111 0.5437 0.1639 0.046 Uiso 0.444(7) 1 calc PR E 6
H44F H 0.9209 0.4501 0.1576 0.046 Uiso 0.444(7) 1 calc PR E 6
C45 C 0.7711(2) 0.4683(2) -0.01317(13) 0.0322(8) Uani 1 1 d . E .
H45A H 0.7254 0.4677 -0.0108 0.039 Uiso 1 1 calc R . .
H45B H 0.7851 0.5233 -0.0062 0.039 Uiso 1 1 calc R . .
C46 C 0.7869(2) 0.4477(2) -0.06913(13) 0.0321(8) Uani 1 1 d . . .
H46 H 0.7753 0.3910 -0.0757 0.039 Uiso 1 1 calc R E .
C47 C 0.7468(2) 0.5015(2) -0.10626(15) 0.0389(9) Uani 1 1 d . E .
H47A H 0.7029 0.4968 -0.0982 0.058 Uiso 1 1 calc R . .
H47B H 0.7525 0.4844 -0.1413 0.058 Uiso 1 1 calc R . .
H47C H 0.7599 0.5569 -0.1024 0.058 Uiso 1 1 calc R . .
C48 C 0.8570(2) 0.4580(3) -0.08063(16) 0.0446(10) Uani 1 1 d . E .
H48A H 0.8696 0.5129 -0.0736 0.067 Uiso 1 1 calc R . .
H48B H 0.8634 0.4457 -0.1164 0.067 Uiso 1 1 calc R . .
H48C H 0.8819 0.4219 -0.0591 0.067 Uiso 1 1 calc R . .
C49 C 0.61591(15) 0.1043(2) 0.15217(13) 0.0254(6) Uani 1 1 d . . .
H49A H 0.5872 0.0740 0.1293 0.031 Uiso 1 1 calc R E .
H49B H 0.6238 0.0719 0.1831 0.031 Uiso 1 1 calc R . .
C50 C 0.58314(16) 0.1833(2) 0.16772(14) 0.0279(7) Uani 1 1 d . E .
H50 H 0.5942 0.2257 0.1430 0.034 Uiso 1 1 calc R . .
C51 C 0.60417(18) 0.2113(2) 0.22208(15) 0.0347(8) Uani 1 1 d . . .
H51A H 0.5871 0.2641 0.2285 0.052 Uiso 1 1 calc R E .
H51B H 0.6496 0.2136 0.2246 0.052 Uiso 1 1 calc R . .
H51C H 0.5891 0.1737 0.2472 0.052 Uiso 1 1 calc R . .
C52 C 0.51110(17) 0.1717(3) 0.16481(15) 0.0376(9) Uani 1 1 d . . .
H52A H 0.4996 0.1291 0.1880 0.056 Uiso 1 1 calc R E .
H52B H 0.4978 0.1576 0.1300 0.056 Uiso 1 1 calc R . .
H52C H 0.4908 0.2212 0.1746 0.056 Uiso 1 1 calc R . .
C53 C 0.71558(18) 0.0153(2) 0.10072(14) 0.0295(7) Uani 1 1 d . . .
H53A H 0.7124 0.0133 0.0632 0.035 Uiso 1 1 calc R E 3
H53B H 0.7602 0.0106 0.1103 0.035 Uiso 1 1 calc R E 3
C54A C 0.6839(3) -0.0613(3) 0.1201(2) 0.0281(12) Uani 0.699(9) 1 d P E 3
H54A H 0.6381 -0.0518 0.1193 0.034 Uiso 0.699(9) 1 calc PR E 3
C55A C 0.6969(3) -0.1309(3) 0.0829(3) 0.0393(15) Uani 0.699(9) 1 d P E 3
H55A H 0.6826 -0.1161 0.0484 0.059 Uiso 0.699(9) 1 calc PR E 3
H55B H 0.6748 -0.1785 0.0936 0.059 Uiso 0.699(9) 1 calc PR E 3
H55C H 0.7416 -0.1417 0.0832 0.059 Uiso 0.699(9) 1 calc PR E 3
C56A C 0.7042(3) -0.0839(3) 0.1756(2) 0.0334(13) Uani 0.699(9) 1 d P E 3
H56A H 0.7496 -0.0859 0.1787 0.050 Uiso 0.699(9) 1 calc PR E 3
H56B H 0.6872 -0.1361 0.1839 0.050 Uiso 0.699(9) 1 calc PR E 3
H56C H 0.6886 -0.0441 0.1991 0.050 Uiso 0.699(9) 1 calc PR E 3
C54B C 0.7154(8) -0.0555(8) 0.1407(6) 0.040(4) Uani 0.301(9) 1 d P E 4
H54B H 0.6949 -0.0381 0.1723 0.047 Uiso 0.301(9) 1 calc PR E 4
C55B C 0.6833(14) -0.1302(15) 0.1192(10) 0.102(10) Uani 0.301(9) 1 d P E 4
H55D H 0.7051 -0.1488 0.0895 0.153 Uiso 0.301(9) 1 calc PR E 4
H55E H 0.6402 -0.1176 0.1093 0.153 Uiso 0.301(9) 1 calc PR E 4
H55F H 0.6840 -0.1719 0.1452 0.153 Uiso 0.301(9) 1 calc PR E 4
C56B C 0.7842(8) -0.0762(16) 0.1530(9) 0.087(8) Uani 0.301(9) 1 d P E 4
H56D H 0.8098 -0.0572 0.1255 0.131 Uiso 0.301(9) 1 calc PR E 4
H56E H 0.7887 -0.1339 0.1563 0.131 Uiso 0.301(9) 1 calc PR E 4
H56F H 0.7976 -0.0507 0.1849 0.131 Uiso 0.301(9) 1 calc PR E 4
C57 C 0.74757(14) 0.74591(18) 0.87362(12) 0.0186(5) Uani 1 1 d . . .
C58 C 0.80873(13) 0.74472(19) 0.89719(12) 0.0202(6) Uani 1 1 d . . .
H58 H 0.8432 0.7577 0.8773 0.024 Uiso 1 1 calc R . .
C59 C 0.81939(13) 0.72491(18) 0.94894(12) 0.0197(6) Uani 1 1 d . G .
C60 C 0.76965(14) 0.70649(19) 0.98074(12) 0.0207(6) Uani 1 1 d . . .
H60 H 0.7769 0.6930 1.0154 0.025 Uiso 1 1 calc R . .
C61 C 0.70885(14) 0.70897(19) 0.95888(12) 0.0210(6) Uani 1 1 d . . .
C62 C 0.69801(14) 0.72828(18) 0.90676(12) 0.0200(6) Uani 1 1 d . . .
H62 H 0.6565 0.7295 0.8935 0.024 Uiso 1 1 calc R . .
C63 C 0.88539(16) 0.7235(2) 0.97115(14) 0.0313(8) Uani 1 1 d . . .
C64 C 0.65401(16) 0.6848(3) 0.99055(14) 0.0325(8) Uani 1 1 d . . .
C65 C 0.67077(15) 0.73177(19) 0.78728(12) 0.0218(6) Uani 1 1 d . . .
C66 C 0.65125(18) 0.6533(2) 0.80007(13) 0.0284(7) Uani 1 1 d . . .
H66 H 0.6745 0.6244 0.8251 0.034 Uiso 1 1 calc R . .
C67 C 0.59825(19) 0.6172(2) 0.77652(14) 0.0329(8) Uani 1 1 d . . .
C68 C 0.56239(17) 0.6569(2) 0.73856(13) 0.0297(7) Uani 1 1 d . . .
H68 H 0.5268 0.6326 0.7231 0.036 Uiso 1 1 calc R . .
C69 C 0.58122(15) 0.73423(19) 0.72417(12) 0.0229(6) Uani 1 1 d . . .
C70 C 0.63424(14) 0.77000(18) 0.74802(12) 0.0203(6) Uani 1 1 d . . .
H70 H 0.6460 0.8216 0.7375 0.024 Uiso 1 1 calc R . .
C71 C 0.5837(3) 0.5317(3) 0.79189(18) 0.0526(13) Uani 1 1 d . . .
C72 C 0.54566(16) 0.7809(2) 0.68262(13) 0.0267(7) Uani 1 1 d . . .
C73 C 0.79228(16) 0.7393(2) 0.77607(13) 0.0265(7) Uani 1 1 d . . .
C74 C 0.8023(2) 0.7751(3) 0.72819(15) 0.0451(11) Uani 1 1 d . . .
H74 H 0.7779 0.8196 0.7180 0.054 Uiso 1 1 calc R . .
C75 C 0.8479(3) 0.7461(4) 0.69516(19) 0.0724(19) Uani 1 1 d . . .
C76 C 0.8871(3) 0.6835(4) 0.7096(2) 0.0664(16) Uani 1 1 d . F .
H76 H 0.9188 0.6663 0.6881 0.080 Uiso 1 1 calc R . .
C77 C 0.8785(2) 0.6463(3) 0.7569(2) 0.0503(12) Uani 1 1 d . . .
C78 C 0.83039(19) 0.6727(2) 0.78837(16) 0.0358(8) Uani 1 1 d . F .
H78 H 0.8234 0.6447 0.8189 0.043 Uiso 1 1 calc R . .
C79 C 0.8637(4) 0.8393(16) 0.6514(3) 0.381(17) Uani 1 1 d . . .
C80A C 0.9270(4) 0.5821(4) 0.7826(4) 0.0413(18) Uani 0.627(8) 1 d P F 9
C80B C 0.9075(6) 0.5661(9) 0.7602(5) 0.035(3) Uani 0.373(8) 1 d P F 10
C81 C 0.73203(14) 0.87082(18) 0.81359(11) 0.0192(5) Uani 1 1 d . . .
C82 C 0.67612(14) 0.91310(19) 0.82117(12) 0.0215(6) Uani 1 1 d . . .
H82 H 0.6386 0.8842 0.8240 0.026 Uiso 1 1 calc R . .
C83 C 0.67448(14) 0.99765(19) 0.82460(12) 0.0224(6) Uani 1 1 d . . .
C84 C 0.72890(15) 1.0433(2) 0.82129(12) 0.0237(6) Uani 1 1 d . . .
H84 H 0.7276 1.0995 0.8232 0.028 Uiso 1 1 calc R . .
C85 C 0.78551(15) 1.00269(19) 0.81509(12) 0.0217(6) Uani 1 1 d . . .
C86 C 0.78702(15) 0.91885(19) 0.81077(12) 0.0226(6) Uani 1 1 d . . .
H86 H 0.8257 0.8935 0.8058 0.027 Uiso 1 1 calc R . .
C87 C 0.61235(16) 1.0380(2) 0.83254(15) 0.0317(8) Uani 1 1 d . . .
C88 C 0.84658(17) 1.0480(2) 0.81199(15) 0.0316(7) Uani 1 1 d . . .
F1A F 0.9042(4) 0.7919(9) 0.9907(7) 0.073(4) Uani 0.73(5) 1 d P G 11
F1B F 0.9107(14) 0.799(2) 0.967(3) 0.094(13) Uani 0.27(5) 1 d P G 12
F2 F 0.92724(11) 0.6968(2) 0.93875(11) 0.0689(10) Uani 1 1 d . G .
F3A F 0.8921(6) 0.693(4) 1.0183(5) 0.053(8) Uani 0.50(9) 1 d P G 13
F3B F 0.8938(8) 0.659(2) 1.004(2) 0.055(8) Uani 0.50(9) 1 d P G 14
F4 F 0.66807(12) 0.67846(19) 1.04081(9) 0.0503(7) Uani 1 1 d . . .
F5 F 0.63081(13) 0.61172(17) 0.97628(11) 0.0567(7) Uani 1 1 d . . .
F6 F 0.60594(11) 0.73617(19) 0.98505(11) 0.0561(7) Uani 1 1 d . . .
F7 F 0.6327(2) 0.47880(17) 0.77652(12) 0.0830(12) Uani 1 1 d . . .
F8 F 0.58607(11) 0.51859(13) 0.84156(9) 0.0376(5) Uani 1 1 d . . .
F9 F 0.5337(3) 0.5050(3) 0.7720(2) 0.198(4) Uani 1 1 d . . .
F10 F 0.49217(10) 0.74449(16) 0.66670(9) 0.0408(5) Uani 1 1 d . . .
F11 F 0.53016(12) 0.85528(15) 0.69858(9) 0.0445(6) Uani 1 1 d . . .
F12 F 0.58048(10) 0.79187(14) 0.64038(8) 0.0341(5) Uani 1 1 d . . .
F13 F 0.9126(2) 0.7974(2) 0.63165(13) 0.0813(11) Uani 1 1 d . . .
F14 F 0.8094(2) 0.8131(2) 0.62093(13) 0.0887(12) Uani 1 1 d . . .
F15 F 0.8505(3) 0.7078(4) 0.60479(19) 0.137(2) Uani 1 1 d . . .
F16 F 0.97549(14) 0.57733(18) 0.75638(14) 0.0647(8) Uani 1 1 d . . .
F17A F 0.9421(2) 0.5919(3) 0.83058(17) 0.0520(15) Uani 0.627(8) 1 d P F 9
F18A F 0.8969(3) 0.5100(4) 0.7790(4) 0.080(3) Uani 0.627(8) 1 d P F 9
F17B F 0.8916(8) 0.5279(9) 0.7999(5) 0.092(6) Uani 0.373(8) 1 d P F 10
F18B F 0.8987(5) 0.5126(5) 0.7206(4) 0.080(3) Uani 0.373(8) 1 d P F 10
F19 F 0.58469(12) 1.00941(17) 0.87583(12) 0.0551(7) Uani 1 1 d . . .
F20 F 0.57071(12) 1.02388(19) 0.79423(12) 0.0644(9) Uani 1 1 d . . .
F21 F 0.61634(11) 1.11710(14) 0.84000(12) 0.0524(7) Uani 1 1 d . . .
F22 F 0.84203(11) 1.12540(13) 0.82750(10) 0.0427(6) Uani 1 1 d . . .
F23 F 0.86813(15) 1.0508(2) 0.76427(11) 0.0691(10) Uani 1 1 d . . .
F24 F 0.89223(11) 1.01632(16) 0.84227(13) 0.0600(8) Uani 1 1 d . . .

loop_
_atom_site_aniso_label
_atom_site_aniso_U_11
_atom_site_aniso_U_22
_atom_site_aniso_U_33
_atom_site_aniso_U_23
_atom_site_aniso_U_13
_atom_site_aniso_U_12
Cu1 0.0227(2) 0.0290(2) 0.0402(3) -0.01020(18) -0.01012(17) 0.00796(16)
Cu2 0.02148(18) 0.0274(2) 0.01548(18) 0.00408(14) 0.00300(13) 0.00578(14)
P1 0.0155(3) 0.0299(4) 0.0273(4) -0.0017(3) -0.0009(3) 0.0042(3)
P2 0.0131(3) 0.0218(4) 0.0211(4) 0.0028(3) 0.0019(3) 0.0014(3)
P3 0.0181(3) 0.0257(4) 0.0189(4) 0.0011(3) 0.0017(3) -0.0057(3)
P4 0.0226(4) 0.0210(4) 0.0179(4) 0.0037(3) 0.0028(3) 0.0012(3)
N1 0.0145(10) 0.0221(12) 0.0143(11) 0.0004(9) 0.0017(8) 0.0012(9)
N2 0.0282(14) 0.0244(13) 0.0228(14) 0.0030(10) -0.0001(11) -0.0023(11)
B1 0.0205(15) 0.0210(15) 0.0188(16) 0.0001(12) 0.0007(12) 0.0002(12)
C1 0.0179(13) 0.0286(16) 0.0257(16) 0.0006(12) 0.0043(11) 0.0029(11)
C2 0.0258(16) 0.0283(17) 0.0352(19) 0.0003(14) 0.0043(13) 0.0068(13)
C3 0.043(2) 0.0229(16) 0.0341(19) -0.0033(14) 0.0060(15) 0.0066(14)
C4 0.0426(19) 0.0250(16) 0.0213(16) -0.0016(13) -0.0007(14) -0.0022(14)
C5 0.0271(15) 0.0249(15) 0.0191(15) 0.0005(12) 0.0010(12) -0.0021(12)
C6 0.0171(12) 0.0226(14) 0.0172(14) 0.0010(11) 0.0050(10) 0.0001(10)
C7 0.0175(12) 0.0175(13) 0.0151(13) 0.0015(10) 0.0007(10) -0.0045(10)
C8 0.0258(15) 0.0235(15) 0.0183(15) -0.0023(11) 0.0053(11) -0.0053(11)
C9 0.0402(18) 0.0244(15) 0.0137(14) -0.0022(11) 0.0038(12) -0.0084(13)
C10 0.046(2) 0.0198(14) 0.0173(15) 0.0034(11) -0.0061(13) -0.0043(13)
C11 0.0263(15) 0.0232(15) 0.0217(16) 0.0026(12) -0.0063(12) -0.0009(12)
C12 0.0179(13) 0.0197(13) 0.0191(14) 0.0019(11) -0.0020(10) -0.0029(10)
C13 0.0225(16) 0.054(2) 0.0285(18) 0.0037(16) 0.0027(13) 0.0154(15)
C14 0.0281(19) 0.104(4) 0.031(2) -0.010(2) -0.0025(16) 0.021(2)
C15A 0.066(4) 0.100(6) 0.032(3) 0.007(3) -0.007(3) 0.042(4)
C16A 0.033(3) 0.074(5) 0.047(4) -0.013(3) -0.003(2) -0.002(3)
C15B 0.039(9) 0.033(9) 0.064(13) 0.007(8) -0.011(8) 0.010(7)
C16B 0.053(11) 0.054(12) 0.045(11) 0.019(9) -0.006(9) 0.007(9)
C17 0.0188(14) 0.043(2) 0.0308(18) -0.0018(15) 0.0020(13) 0.0012(13)
C18 0.0225(16) 0.051(2) 0.0299(19) -0.0018(16) 0.0025(13) -0.0081(15)
C19 0.0297(19) 0.072(3) 0.041(2) -0.012(2) 0.0109(17) -0.009(2)
C20 0.043(2) 0.058(3) 0.042(2) 0.011(2) 0.0051(19) -0.008(2)
C21 0.0124(12) 0.0300(16) 0.0381(19) 0.0004(14) 0.0002(12) -0.0011(11)
C22 0.0189(14) 0.0297(16) 0.0268(17) 0.0021(13) 0.0019(12) -0.0057(12)
C23 0.0303(17) 0.0296(17) 0.0329(19) 0.0021(14) -0.0029(14) -0.0059(14)
C24 0.0277(17) 0.038(2) 0.037(2) 0.0050(16) -0.0063(14) -0.0082(14)
C25 0.0249(15) 0.0264(16) 0.0295(18) 0.0033(13) 0.0058(13) 0.0057(12)
C26A 0.023(4) 0.027(3) 0.028(4) -0.002(2) 0.002(3) 0.004(2)
C26B 0.023(4) 0.034(4) 0.041(5) 0.009(3) 0.012(4) 0.008(3)
C27 0.120(5) 0.024(2) 0.083(4) -0.002(2) 0.070(4) 0.007(2)
C28 0.070(3) 0.040(2) 0.053(3) 0.005(2) 0.036(2) 0.009(2)
C29 0.0211(14) 0.0253(15) 0.0194(15) -0.0013(11) -0.0003(11) -0.0020(11)
C30 0.0271(15) 0.0252(15) 0.0260(17) 0.0021(12) 0.0010(12) 0.0003(12)
C31 0.0360(18) 0.0282(17) 0.0306(19) -0.0059(14) 0.0031(14) 0.0033(14)
C32 0.046(2) 0.040(2) 0.0239(18) -0.0030(15) 0.0090(15) 0.0048(17)
C33 0.042(2) 0.0319(18) 0.0226(17) 0.0029(13) 0.0105(14) -0.0003(15)
C34 0.0265(15) 0.0251(15) 0.0201(15) -0.0001(12) 0.0015(12) -0.0026(12)
C35 0.0250(15) 0.0278(16) 0.0219(16) 0.0016(12) 0.0021(12) -0.0006(12)
C36 0.042(2) 0.0337(19) 0.037(2) 0.0041(16) -0.0090(16) -0.0084(16)
C37 0.040(2) 0.045(2) 0.0278(19) -0.0077(16) -0.0080(15) 0.0014(17)
C38 0.0386(19) 0.0373(19) 0.0215(17) 0.0009(14) -0.0029(14) 0.0115(15)
C39 0.0354(18) 0.0300(17) 0.0258(17) 0.0064(13) -0.0007(14) 0.0055(14)
C40 0.0199(13) 0.0255(15) 0.0179(14) 0.0014(11) 0.0048(11) 0.0037(11)
C41A 0.025(3) 0.026(4) 0.038(4) -0.005(3) 0.005(3) -0.009(3)
C42A 0.025(3) 0.064(5) 0.035(4) -0.002(3) -0.003(3) -0.016(3)
C43A 0.026(3) 0.051(5) 0.049(5) -0.011(4) 0.007(3) -0.017(3)
C44A 0.035(4) 0.150(12) 0.043(5) 0.027(6) -0.010(4) -0.026(6)
C41B 0.018(3) 0.027(4) 0.021(4) -0.001(3) 0.000(3) 0.000(3)
C42B 0.016(3) 0.022(3) 0.026(4) 0.000(3) 0.000(2) -0.005(2)
C43B 0.024(4) 0.060(7) 0.047(6) -0.002(5) -0.004(4) -0.022(4)
C44B 0.032(4) 0.041(5) 0.020(4) -0.001(3) -0.003(3) -0.010(3)
C45 0.053(2) 0.0207(15) 0.0230(17) 0.0041(13) 0.0065(15) 0.0025(15)
C46 0.053(2) 0.0212(15) 0.0221(17) 0.0007(12) 0.0030(15) 0.0002(15)
C47 0.066(3) 0.0255(17) 0.0252(19) 0.0038(14) 0.0002(17) 0.0010(17)
C48 0.061(3) 0.047(2) 0.027(2) 0.0054(17) 0.0130(18) 0.001(2)
C49 0.0229(14) 0.0309(16) 0.0227(16) 0.0040(13) 0.0032(12) -0.0024(12)
C50 0.0245(15) 0.0327(17) 0.0272(17) 0.0090(13) 0.0091(13) 0.0026(13)
C51 0.0316(18) 0.040(2) 0.033(2) -0.0040(16) 0.0088(15) 0.0024(15)
C52 0.0242(16) 0.057(2) 0.032(2) 0.0071(17) 0.0074(14) 0.0052(16)
C53 0.0397(19) 0.0243(16) 0.0247(17) 0.0037(13) 0.0056(14) 0.0042(14)
C54A 0.030(3) 0.025(2) 0.030(3) 0.008(2) 0.005(2) 0.000(2)
C55A 0.053(4) 0.023(3) 0.042(4) -0.001(2) 0.005(3) -0.008(2)
C56A 0.042(3) 0.024(2) 0.034(3) 0.013(2) 0.006(2) -0.004(2)
C54B 0.042(8) 0.036(7) 0.039(8) 0.008(6) -0.016(7) 0.008(6)
C55B 0.15(2) 0.087(17) 0.069(16) -0.009(12) -0.005(15) -0.083(17)
C56B 0.045(10) 0.13(2) 0.083(15) 0.064(14) 0.009(9) 0.037(11)
C57 0.0183(13) 0.0173(12) 0.0203(14) -0.0025(11) 0.0018(10) -0.0006(10)
C58 0.0133(12) 0.0254(14) 0.0221(15) 0.0025(11) 0.0037(10) -0.0013(10)
C59 0.0149(12) 0.0242(14) 0.0197(14) 0.0007(11) -0.0015(10) -0.0020(10)
C60 0.0206(13) 0.0240(14) 0.0176(14) -0.0010(11) 0.0018(11) -0.0022(11)
C61 0.0184(13) 0.0241(14) 0.0210(15) -0.0016(11) 0.0075(11) -0.0026(11)
C62 0.0141(12) 0.0233(14) 0.0226(15) -0.0036(11) -0.0001(10) -0.0001(10)
C63 0.0180(14) 0.047(2) 0.0286(18) 0.0023(15) -0.0018(12) -0.0016(14)
C64 0.0199(15) 0.050(2) 0.0283(18) 0.0031(16) 0.0066(13) -0.0010(14)
C65 0.0264(15) 0.0211(14) 0.0178(14) -0.0040(11) 0.0000(11) 0.0034(11)
C66 0.0420(19) 0.0197(15) 0.0229(16) -0.0024(12) -0.0079(14) 0.0000(13)
C67 0.050(2) 0.0211(15) 0.0268(18) -0.0011(13) -0.0056(15) -0.0106(15)
C68 0.0355(18) 0.0307(17) 0.0227(17) -0.0060(13) -0.0020(13) -0.0087(14)
C69 0.0248(14) 0.0249(15) 0.0188(15) -0.0061(11) -0.0006(11) 0.0001(12)
C70 0.0229(14) 0.0195(13) 0.0186(14) -0.0028(11) 0.0007(11) 0.0003(11)
C71 0.092(4) 0.0264(19) 0.039(2) 0.0020(17) -0.014(2) -0.020(2)
C72 0.0245(15) 0.0305(17) 0.0250(17) -0.0054(13) -0.0013(12) 0.0018(12)
C73 0.0279(16) 0.0299(16) 0.0218(16) -0.0040(13) 0.0016(12) 0.0048(13)
C74 0.045(2) 0.068(3) 0.0228(19) 0.0112(18) 0.0109(16) 0.024(2)
C75 0.075(4) 0.115(5) 0.030(2) 0.023(3) 0.031(2) 0.050(3)
C76 0.068(3) 0.089(4) 0.044(3) -0.004(3) 0.031(2) 0.035(3)
C77 0.055(3) 0.039(2) 0.058(3) 0.003(2) 0.033(2) 0.020(2)
C78 0.040(2) 0.0249(16) 0.043(2) 0.0034(15) 0.0177(17) 0.0092(14)
C79 0.066(5) 1.03(5) 0.052(5) 0.219(13) 0.051(4) 0.160(13)
C80A 0.048(4) 0.022(3) 0.055(6) -0.009(3) 0.007(4) 0.003(3)
C80B 0.031(6) 0.040(7) 0.034(7) -0.004(5) 0.012(5) 0.018(5)
C81 0.0214(13) 0.0214(14) 0.0147(14) 0.0011(11) -0.0008(10) 0.0009(11)
C82 0.0217(14) 0.0237(14) 0.0188(15) -0.0047(11) -0.0026(11) -0.0014(11)
C83 0.0215(14) 0.0256(15) 0.0196(15) -0.0041(12) -0.0055(11) 0.0046(11)
C84 0.0293(15) 0.0224(14) 0.0190(15) -0.0030(11) -0.0044(12) -0.0005(12)
C85 0.0254(14) 0.0216(14) 0.0180(15) 0.0012(11) -0.0018(11) -0.0014(11)
C86 0.0214(14) 0.0262(15) 0.0202(15) 0.0027(12) 0.0001(11) 0.0022(11)
C87 0.0248(16) 0.0281(17) 0.042(2) -0.0125(15) -0.0070(14) 0.0055(13)
C88 0.0315(17) 0.0279(17) 0.036(2) -0.0011(14) 0.0039(14) -0.0045(14)
F1A 0.036(3) 0.067(6) 0.113(8) -0.047(5) -0.038(4) 0.006(3)
F1B 0.033(9) 0.054(11) 0.19(3) 0.053(15) -0.069(15) -0.026(7)
F2 0.0231(12) 0.133(3) 0.0501(17) -0.0242(17) -0.0045(11) 0.0259(15)
F3A 0.029(3) 0.11(2) 0.021(4) 0.016(6) -0.006(2) 0.001(5)
F3B 0.033(3) 0.070(10) 0.060(15) 0.033(9) -0.019(5) -0.007(4)
F4 0.0387(13) 0.086(2) 0.0272(12) 0.0070(12) 0.0132(10) -0.0052(13)
F5 0.0478(15) 0.0609(17) 0.0626(17) -0.0016(14) 0.0209(13) -0.0296(13)
F6 0.0282(12) 0.083(2) 0.0588(17) 0.0153(15) 0.0213(11) 0.0172(12)
F7 0.171(4) 0.0313(14) 0.0486(17) -0.0020(12) 0.034(2) 0.0110(19)
F8 0.0401(12) 0.0302(11) 0.0430(13) 0.0061(9) 0.0097(10) -0.0027(9)
F9 0.251(6) 0.108(3) 0.219(6) 0.126(4) -0.209(5) -0.149(4)
F10 0.0267(11) 0.0559(14) 0.0391(13) 0.0016(11) -0.0108(9) -0.0055(10)
F11 0.0556(15) 0.0390(12) 0.0381(13) -0.0070(10) -0.0118(11) 0.0225(11)
F12 0.0324(11) 0.0467(13) 0.0231(10) 0.0062(9) 0.0005(8) 0.0014(9)
F13 0.112(3) 0.078(2) 0.055(2) 0.0250(17) 0.0191(19) 0.001(2)
F14 0.134(3) 0.085(3) 0.0469(19) 0.0211(17) 0.007(2) 0.015(2)
F15 0.121(4) 0.215(6) 0.075(3) -0.017(3) 0.011(3) 0.029(4)
F16 0.0477(16) 0.0560(17) 0.091(2) 0.0067(16) 0.0059(15) 0.0149(13)
F17A 0.051(3) 0.054(3) 0.050(3) 0.012(2) 0.005(2) 0.025(2)
F18A 0.047(3) 0.025(3) 0.167(10) -0.019(4) 0.010(4) -0.002(2)
F17B 0.126(11) 0.080(9) 0.072(8) 0.052(7) 0.047(7) 0.074(8)
F18B 0.124(9) 0.043(5) 0.073(7) -0.016(4) 0.000(6) 0.012(5)
F19 0.0371(13) 0.0585(16) 0.0710(19) -0.0099(14) 0.0204(13) 0.0104(12)
F20 0.0400(14) 0.080(2) 0.0708(19) -0.0415(16) -0.0326(13) 0.0292(13)
F21 0.0369(13) 0.0269(11) 0.093(2) -0.0158(12) -0.0033(13) 0.0092(10)
F22 0.0403(12) 0.0288(11) 0.0599(16) -0.0044(10) 0.0118(11) -0.0109(9)
F23 0.0671(19) 0.088(2) 0.0548(17) -0.0247(16) 0.0387(15) -0.0386(17)
F24 0.0299(12) 0.0425(14) 0.106(2) 0.0075(15) -0.0226(14) -0.0096(10)

loop_
_atom_type_symbol
_atom_type_description
_atom_type_scat_dispersion_real
_atom_type_scat_dispersion_imag
_atom_type_scat_source
C C 0.0033 0.0016 'International Tables Vol C Tables 4.2.6.8 and 6.1.1.4'
H H 0.0000 0.0000 'International Tables Vol C Tables 4.2.6.8 and 6.1.1.4'
B B 0.0013 0.0007 'International Tables Vol C Tables 4.2.6.8 and 6.1.1.4'
N N 0.0061 0.0033 'International Tables Vol C Tables 4.2.6.8 and 6.1.1.4'
F F 0.0171 0.0103 'International Tables Vol C Tables 4.2.6.8 and 6.1.1.4'
P P 0.1023 0.0942 'International Tables Vol C Tables 4.2.6.8 and 6.1.1.4'
Cu Cu 0.3201 1.2651 'International Tables Vol C Tables 4.2.6.8 and 6.1.1.4'

loop_
_geom_angle_atom_site_label_1
_geom_angle_atom_site_label_2
_geom_angle_atom_site_label_3
_geom_angle
_geom_angle_site_symmetry_1
_geom_angle_site_symmetry_3
_geom_angle_publ_flag
N1 Cu1 P3 123.46(7) . . ?
N1 Cu1 P1 88.40(7) . . ?
P3 Cu1 P1 140.71(4) . . ?
N1 Cu1 N2 101.05(9) . . ?
P3 Cu1 N2 84.57(7) . . ?
P1 Cu1 N2 113.64(7) . . ?
N1 Cu1 Cu2 51.73(6) . . ?
P3 Cu1 Cu2 107.86(3) . . ?
P1 Cu1 Cu2 110.27(3) . . ?
N2 Cu1 Cu2 49.45(7) . . ?
N2 Cu2 N1 113.39(11) . . ?
N2 Cu2 P4 87.83(8) . . ?
N1 Cu2 P4 114.89(7) . . ?
N2 Cu2 P2 121.18(8) . . ?
N1 Cu2 P2 87.99(7) . . ?
P4 Cu2 P2 133.31(3) . . ?
N2 Cu2 Cu1 60.63(8) . . ?
N1 Cu2 Cu1 52.92(7) . . ?
P4 Cu2 Cu1 115.09(3) . . ?
P2 Cu2 Cu1 111.15(3) . . ?
C1 P1 C17 100.64(16) . . ?
C1 P1 C13 104.89(18) . . ?
C17 P1 C13 101.37(16) . . ?
C1 P1 Cu1 97.77(10) . . ?
C17 P1 Cu1 125.69(13) . . ?
C13 P1 Cu1 122.25(12) . . ?
C12 P2 C25 104.41(14) . . ?
C12 P2 C21 100.99(15) . . ?
C25 P2 C21 102.64(15) . . ?
C12 P2 Cu2 97.36(10) . . ?
C25 P2 Cu2 124.17(12) . . ?
C21 P2 Cu2 122.82(12) . . ?
C29 P3 C45 101.66(16) . . ?
C29 P3 C41A 101.8(2) . . ?
C45 P3 C41A 93.9(3) . . ?
C29 P3 C41B 107.0(3) . . ?
C45 P3 C41B 114.3(3) . . ?
C41A P3 C41B 23.5(3) . . ?
C29 P3 Cu1 102.46(11) . . ?
C45 P3 Cu1 126.76(12) . . ?
C41A P3 Cu1 125.9(3) . . ?
C41B P3 Cu1 102.7(3) . . ?
C40 P4 C49 106.71(15) . . ?
C40 P4 C53 109.05(16) . . ?
C49 P4 C53 104.94(16) . . ?
C40 P4 Cu2 98.40(10) . . ?
C49 P4 Cu2 115.76(11) . . ?
C53 P4 Cu2 120.95(11) . . ?
C7 N1 C6 114.5(2) . . ?
C7 N1 Cu2 114.86(18) . . ?
C6 N1 Cu2 117.54(18) . . ?
C7 N1 Cu1 114.97(18) . . ?
C6 N1 Cu1 113.98(18) . . ?
Cu2 N1 Cu1 75.35(8) . . ?
C35 N2 C34 114.6(3) . . ?
C35 N2 Cu2 114.9(2) . . ?
C34 N2 Cu2 119.3(2) . . ?
C35 N2 Cu1 119.9(2) . . ?
C34 N2 Cu1 111.04(19) . . ?
Cu2 N2 Cu1 69.92(9) . . ?
C81 B1 C65 111.7(2) . . ?
C81 B1 C57 104.7(2) . . ?
C65 B1 C57 112.4(2) . . ?
C81 B1 C73 111.6(3) . . ?
C65 B1 C73 104.7(3) . . ?
C57 B1 C73 112.0(3) . . ?
C2 C1 C6 119.0(3) . . ?
C2 C1 P1 122.4(3) . . ?
C6 C1 P1 118.3(2) . . ?
C3 C2 C1 121.4(3) . . ?
C3 C2 H2 119.3 . . ?
C1 C2 H2 119.3 . . ?
C2 C3 C4 119.0(3) . . ?
C2 C3 H3 120.5 . . ?
C4 C3 H3 120.5 . . ?
C5 C4 C3 120.7(3) . . ?
C5 C4 H4 119.6 . . ?
C3 C4 H4 119.6 . . ?
C4 C5 C6 121.1(3) . . ?
C4 C5 H5 119.5 . . ?
C6 C5 H5 119.5 . . ?
C5 C6 C1 118.8(3) . . ?
C5 C6 N1 120.6(3) . . ?
C1 C6 N1 120.5(3) . . ?
C8 C7 C12 118.6(3) . . ?
C8 C7 N1 120.6(3) . . ?
C12 C7 N1 120.8(3) . . ?
C9 C8 C7 120.6(3) . . ?
C9 C8 H8 119.7 . . ?
C7 C8 H8 119.7 . . ?
C10 C9 C8 120.6(3) . . ?
C10 C9 H9 119.7 . . ?
C8 C9 H9 119.7 . . ?
C9 C10 C11 119.8(3) . . ?
C9 C10 H10 120.1 . . ?
C11 C10 H10 120.1 . . ?
C10 C11 C12 120.9(3) . . ?
C10 C11 H11 119.5 . . ?
C12 C11 H11 119.5 . . ?
C11 C12 C7 119.5(3) . . ?
C11 C12 P2 122.8(2) . . ?
C7 C12 P2 117.6(2) . . ?
C14 C13 P1 115.2(3) . . ?
C14 C13 H13A 108.5 . . ?
P1 C13 H13A 108.5 . . ?
C14 C13 H13B 108.5 . . ?
P1 C13 H13B 108.5 . . ?
H13A C13 H13B 107.5 . . ?
C15B C14 C16A 115.2(9) . . ?
C15B C14 C13 121.2(9) . . ?
C16A C14 C13 114.4(4) . . ?
C15B C14 C16B 116.6(12) . . ?
C16A C14 C16B 56.2(8) . . ?
C13 C14 C16B 116.3(8) . . ?
C15B C14 C15A 82.8(9) . . ?
C16A C14 C15A 113.5(5) . . ?
C13 C14 C15A 104.2(5) . . ?
C16B C14 C15A 58.6(8) . . ?
C15B C14 H14 25.9 . . ?
C16A C14 H14 108.1 . . ?
C13 C14 H14 108.1 . . ?
C16B C14 H14 135.5 . . ?
C15A C14 H14 108.1 . . ?
C14 C15A H15A 109.5 . . ?
C14 C15A H15B 109.5 . . ?
C14 C15A H15C 109.5 . . ?
C14 C16A H16A 109.5 . . ?
C14 C16A H16B 109.5 . . ?
C14 C16A H16C 109.5 . . ?
C14 C15B H15D 109.5 . . ?
C14 C15B H15E 109.5 . . ?
H15D C15B H15E 109.5 . . ?
C14 C15B H15F 109.5 . . ?
H15D C15B H15F 109.5 . . ?
H15E C15B H15F 109.5 . . ?
C14 C16B H16D 109.5 . . ?
C14 C16B H16E 109.5 . . ?
H16D C16B H16E 109.5 . . ?
C14 C16B H16F 109.5 . . ?
H16D C16B H16F 109.5 . . ?
H16E C16B H16F 109.5 . . ?
C18 C17 P1 116.0(2) . . ?
C18 C17 H17A 108.3 . . ?
P1 C17 H17A 108.3 . . ?
C18 C17 H17B 108.3 . . ?
P1 C17 H17B 108.3 . . ?
H17A C17 H17B 107.4 . . ?
C20 C18 C19 111.5(4) . . ?
C20 C18 C17 111.9(3) . . ?
C19 C18 C17 109.6(3) . . ?
C20 C18 H18 107.9 . . ?
C19 C18 H18 107.9 . . ?
C17 C18 H18 107.9 . . ?
C18 C19 H19A 109.5 . . ?
C18 C19 H19B 109.5 . . ?
H19A C19 H19B 109.5 . . ?
C18 C19 H19C 109.5 . . ?
H19A C19 H19C 109.5 . . ?
H19B C19 H19C 109.5 . . ?
C18 C20 H20A 109.5 . . ?
C18 C20 H20B 109.5 . . ?
H20A C20 H20B 109.5 . . ?
C18 C20 H20C 109.5 . . ?
H20A C20 H20C 109.5 . . ?
H20B C20 H20C 109.5 . . ?
C22 C21 P2 116.8(2) . . ?
C22 C21 H21A 108.1 . . ?
P2 C21 H21A 108.1 . . ?
C22 C21 H21B 108.1 . . ?
P2 C21 H21B 108.1 . . ?
H21A C21 H21B 107.3 . . ?
C23 C22 C24 109.2(3) . . ?
C23 C22 C21 112.3(3) . . ?
C24 C22 C21 110.1(3) . . ?
C23 C22 H22 108.4 . . ?
C24 C22 H22 108.4 . . ?
C21 C22 H22 108.4 . . ?
C22 C23 H23A 109.5 . . ?
C22 C23 H23B 109.5 . . ?
H23A C23 H23B 109.5 . . ?
C22 C23 H23C 109.5 . . ?
H23A C23 H23C 109.5 . . ?
H23B C23 H23C 109.5 . . ?
C22 C24 H24A 109.5 . . ?
C22 C24 H24B 109.5 . . ?
H24A C24 H24B 109.5 . . ?
C22 C24 H24C 109.5 . . ?
H24A C24 H24C 109.5 . . ?
H24B C24 H24C 109.5 . . ?
C26B C25 C26A 35.3(4) . . ?
C26B C25 P2 119.9(4) . . ?
C26A C25 P2 115.4(3) . . ?
C26B C25 H25A 128.5 . . ?
C26A C25 H25A 108.4 . . ?
P2 C25 H25A 108.4 . . ?
C26B C25 H25B 74.3 . . ?
C26A C25 H25B 108.4 . . ?
P2 C25 H25B 108.4 . . ?
H25A C25 H25B 107.5 . . ?
C28 C26A C25 119.7(5) . . ?
C28 C26A C27 108.7(5) . . ?
C25 C26A C27 105.8(5) . . ?
C28 C26A H26A 107.3 . . ?
C25 C26A H26A 107.3 . . ?
C27 C26A H26A 107.3 . . ?
C28 C26B C25 119.3(6) . . ?
C28 C26B C27 107.5(6) . . ?
C25 C26B C27 106.2(6) . . ?
C28 C26B H26B 107.8 . . ?
C25 C26B H26B 107.8 . . ?
C27 C26B H26B 107.8 . . ?
C26A C27 C26B 33.0(4) . . ?
C26A C28 C26B 36.8(4) . . ?
C30 C29 C34 119.1(3) . . ?
C30 C29 P3 121.0(2) . . ?
C34 C29 P3 119.9(2) . . ?
C31 C30 C29 121.9(3) . . ?
C31 C30 H30 119.0 . . ?
C29 C30 H30 119.0 . . ?
C30 C31 C32 118.7(3) . . ?
C30 C31 H31 120.7 . . ?
C32 C31 H31 120.7 . . ?
C31 C32 C33 120.6(3) . . ?
C31 C32 H32 119.7 . . ?
C33 C32 H32 119.7 . . ?
C32 C33 C34 121.0(3) . . ?
C32 C33 H33 119.5 . . ?
C34 C33 H33 119.5 . . ?
C33 C34 C29 118.7(3) . . ?
C33 C34 N2 119.9(3) . . ?
C29 C34 N2 121.3(3) . . ?
C36 C35 C40 117.8(3) . . ?
C36 C35 N2 120.6(3) . . ?
C40 C35 N2 121.6(3) . . ?
C37 C36 C35 121.2(4) . . ?
C37 C36 H36 119.4 . . ?
C35 C36 H36 119.4 . . ?
C36 C37 C38 120.7(4) . . ?
C36 C37 H37 119.7 . . ?
C38 C37 H37 119.7 . . ?
C39 C38 C37 119.0(3) . . ?
C39 C38 H38 120.5 . . ?
C37 C38 H38 120.5 . . ?
C38 C39 C40 121.8(3) . . ?
C38 C39 H39 119.1 . . ?
C40 C39 H39 119.1 . . ?
C39 C40 C35 119.5(3) . . ?
C39 C40 P4 124.1(3) . . ?
C35 C40 P4 116.4(2) . . ?
C42A C41A P3 114.7(6) . . ?
C42A C41A H41A 108.6 . . ?
P3 C41A H41A 108.6 . . ?
C42A C41A H41B 108.6 . . ?
P3 C41A H41B 108.6 . . ?
H41A C41A H41B 107.6 . . ?
C44A C42A C41A 111.8(7) . . ?
C44A C42A C43A 117.1(7) . . ?
C41A C42A C43A 83.1(5) . . ?
C44A C42A H42A 113.8 . . ?
C41A C42A H42A 113.8 . . ?
C43A C42A H42A 113.8 . . ?
C42B C41B P3 118.6(6) . . ?
C42B C41B H41C 107.7 . . ?
P3 C41B H41C 107.7 . . ?
C42B C41B H41D 107.7 . . ?
P3 C41B H41D 107.7 . . ?
H41C C41B H41D 107.1 . . ?
C41B C42B C44B 110.5(6) . . ?
C41B C42B C43B 87.6(6) . . ?
C44B C42B C43B 96.1(6) . . ?
C41B C42B H42B 118.8 . . ?
C44B C42B H42B 118.8 . . ?
C43B C42B H42B 118.8 . . ?
C46 C45 P3 117.5(3) . . ?
C46 C45 H45A 107.9 . . ?
P3 C45 H45A 107.9 . . ?
C46 C45 H45B 107.9 . . ?
P3 C45 H45B 107.9 . . ?
H45A C45 H45B 107.2 . . ?
C48 C46 C45 113.7(3) . . ?
C48 C46 C47 109.3(3) . . ?
C45 C46 C47 109.0(3) . . ?
C48 C46 H46 108.2 . . ?
C45 C46 H46 108.2 . . ?
C47 C46 H46 108.2 . . ?
C46 C47 H47A 109.5 . . ?
C46 C47 H47B 109.5 . . ?
H47A C47 H47B 109.5 . . ?
C46 C47 H47C 109.5 . . ?
H47A C47 H47C 109.5 . . ?
H47B C47 H47C 109.5 . . ?
C46 C48 H48A 109.5 . . ?
C46 C48 H48B 109.5 . . ?
H48A C48 H48B 109.5 . . ?
C46 C48 H48C 109.5 . . ?
H48A C48 H48C 109.5 . . ?
H48B C48 H48C 109.5 . . ?
C50 C49 P4 114.7(2) . . ?
C50 C49 H49A 108.6 . . ?
P4 C49 H49A 108.6 . . ?
C50 C49 H49B 108.6 . . ?
P4 C49 H49B 108.6 . . ?
H49A C49 H49B 107.6 . . ?
C51 C50 C52 109.8(3) . . ?
C51 C50 C49 112.1(3) . . ?
C52 C50 C49 109.7(3) . . ?
C51 C50 H50 108.4 . . ?
C52 C50 H50 108.4 . . ?
C49 C50 H50 108.4 . . ?
C50 C51 H51A 109.5 . . ?
C50 C51 H51B 109.5 . . ?
H51A C51 H51B 109.5 . . ?
C50 C51 H51C 109.5 . . ?
H51A C51 H51C 109.5 . . ?
H51B C51 H51C 109.5 . . ?
C50 C52 H52A 109.5 . . ?
C50 C52 H52B 109.5 . . ?
H52A C52 H52B 109.5 . . ?
C50 C52 H52C 109.5 . . ?
H52A C52 H52C 109.5 . . ?
H52B C52 H52C 109.5 . . ?
C54A C53 C54B 31.7(5) . . ?
C54A C53 P4 123.3(3) . . ?
C54B C53 P4 120.7(6) . . ?
C54A C53 H53A 106.5 . . ?
C54B C53 H53A 129.3 . . ?
P4 C53 H53A 106.5 . . ?
C54A C53 H53B 106.5 . . ?
C54B C53 H53B 78.2 . . ?
P4 C53 H53B 106.5 . . ?
H53A C53 H53B 106.5 . . ?
C53 C54A C56A 113.6(5) . . ?
C53 C54A C55A 109.0(4) . . ?
C56A C54A C55A 110.8(5) . . ?
C53 C54A H54A 107.8 . . ?
C56A C54A H54A 107.8 . . ?
C55A C54A H54A 107.8 . . ?
C55B C54B C56B 108.1(19) . . ?
C55B C54B C53 112.5(14) . . ?
C56B C54B C53 106.5(13) . . ?
C55B C54B H54B 109.9 . . ?
C56B C54B H54B 109.9 . . ?
C53 C54B H54B 109.9 . . ?
C62 C57 C58 115.2(3) . . ?
C62 C57 B1 122.9(3) . . ?
C58 C57 B1 121.8(3) . . ?
C59 C58 C57 122.4(3) . . ?
C59 C58 H58 118.8 . . ?
C57 C58 H58 118.8 . . ?
C58 C59 C60 121.3(3) . . ?
C58 C59 C63 119.6(3) . . ?
C60 C59 C63 119.1(3) . . ?
C61 C60 C59 117.5(3) . . ?
C61 C60 H60 121.2 . . ?
C59 C60 H60 121.2 . . ?
C60 C61 C62 121.3(3) . . ?
C60 C61 C64 119.6(3) . . ?
C62 C61 C64 118.9(3) . . ?
C61 C62 C57 122.3(3) . . ?
C61 C62 H62 118.9 . . ?
C57 C62 H62 118.9 . . ?
F1A C63 F2 109.7(7) . . ?
F1A C63 F3A 87(3) . . ?
F2 C63 F3A 113.9(15) . . ?
F1A C63 F1B 28(2) . . ?
F2 C63 F1B 88(3) . . ?
F3A C63 F1B 113(4) . . ?
F1A C63 F3B 114(2) . . ?
F2 C63 F3B 94(2) . . ?
F3A C63 F3B 28.6(5) . . ?
F1B C63 F3B 136(2) . . ?
F1A C63 C59 114.0(6) . . ?
F2 C63 C59 113.7(3) . . ?
F3A C63 C59 115.5(9) . . ?
F1B C63 C59 108.6(10) . . ?
F3B C63 C59 110.7(6) . . ?
F4 C64 F6 107.5(3) . . ?
F4 C64 F5 105.3(3) . . ?
F6 C64 F5 105.8(3) . . ?
F4 C64 C61 113.9(3) . . ?
F6 C64 C61 112.1(3) . . ?
F5 C64 C61 111.7(3) . . ?
C70 C65 C66 115.2(3) . . ?
C70 C65 B1 122.7(3) . . ?
C66 C65 B1 121.8(3) . . ?
C67 C66 C65 122.1(3) . . ?
C67 C66 H66 118.9 . . ?
C65 C66 H66 118.9 . . ?
C68 C67 C66 121.4(3) . . ?
C68 C67 C71 121.3(3) . . ?
C66 C67 C71 117.1(4) . . ?
C67 C68 C69 118.0(3) . . ?
C67 C68 H68 121.0 . . ?
C69 C68 H68 121.0 . . ?
C70 C69 C68 120.3(3) . . ?
C70 C69 C72 118.3(3) . . ?
C68 C69 C72 121.4(3) . . ?
C69 C70 C65 122.9(3) . . ?
C69 C70 H70 118.5 . . ?
C65 C70 H70 118.5 . . ?
F9 C71 F8 110.7(5) . . ?
F9 C71 F7 106.6(5) . . ?
F8 C71 F7 99.8(4) . . ?
F9 C71 C67 113.8(4) . . ?
F8 C71 C67 114.6(3) . . ?
F7 C71 C67 110.2(4) . . ?
F10 C72 F11 107.1(3) . . ?
F10 C72 F12 107.0(3) . . ?
F11 C72 F12 105.8(3) . . ?
F10 C72 C69 112.8(3) . . ?
F11 C72 C69 111.8(3) . . ?
F12 C72 C69 111.9(3) . . ?
C78 C73 C74 115.6(3) . . ?
C78 C73 B1 123.6(3) . . ?
C74 C73 B1 120.6(3) . . ?
C73 C74 C75 121.8(4) . . ?
C73 C74 H74 119.1 . . ?
C75 C74 H74 119.1 . . ?
C76 C75 C74 121.2(4) . . ?
C76 C75 C79 129.9(5) . . ?
C74 C75 C79 102.7(6) . . ?
C75 C76 C77 118.7(4) . . ?
C75 C76 H76 120.7 . . ?
C77 C76 H76 120.7 . . ?
C76 C77 C78 119.7(4) . . ?
C76 C77 C80B 112.8(6) . . ?
C78 C77 C80B 124.2(6) . . ?
C76 C77 C80A 123.9(5) . . ?
C78 C77 C80A 115.8(5) . . ?
C80B C77 C80A 27.7(5) . . ?
C73 C78 C77 122.8(4) . . ?
C73 C78 H78 118.6 . . ?
C77 C78 H78 118.6 . . ?
F13 C79 F14 104.3(14) . . ?
F13 C79 C75 87.9(11) . . ?
F14 C79 C75 86.0(11) . . ?
F16 C80A F17A 110.6(8) . . ?
F16 C80A F18A 107.5(7) . . ?
F17A C80A F18A 106.2(9) . . ?
F16 C80A C77 110.0(7) . . ?
F17A C80A C77 116.8(6) . . ?
F18A C80A C77 105.1(8) . . ?
F17B C80B F18B 104.6(16) . . ?
F17B C80B F16 114.3(12) . . ?
F18B C80B F16 98.1(8) . . ?
F17B C80B C77 112.3(10) . . ?
F18B C80B C77 119.9(11) . . ?
F16 C80B C77 107.1(10) . . ?
C82 C81 C86 115.5(3) . . ?
C82 C81 B1 122.8(3) . . ?
C86 C81 B1 121.5(3) . . ?
C81 C82 C83 122.1(3) . . ?
C81 C82 H82 118.9 . . ?
C83 C82 H82 118.9 . . ?
C84 C83 C82 121.2(3) . . ?
C84 C83 C87 120.3(3) . . ?
C82 C83 C87 118.6(3) . . ?
C83 C84 C85 118.0(3) . . ?
C83 C84 H84 121.0 . . ?
C85 C84 H84 121.0 . . ?
C84 C85 C86 120.9(3) . . ?
C84 C85 C88 121.0(3) . . ?
C86 C85 C88 118.1(3) . . ?
C85 C86 C81 122.3(3) . . ?
C85 C86 H86 118.9 . . ?
C81 C86 H86 118.9 . . ?
F21 C87 F20 108.7(3) . . ?
F21 C87 F19 104.5(3) . . ?
F20 C87 F19 105.0(3) . . ?
F21 C87 C83 114.1(3) . . ?
F20 C87 C83 112.6(3) . . ?
F19 C87 C83 111.2(3) . . ?
F24 C88 F23 107.1(3) . . ?
F24 C88 F22 104.9(3) . . ?
F23 C88 F22 106.0(3) . . ?
F24 C88 C85 112.4(3) . . ?
F23 C88 C85 113.0(3) . . ?
F22 C88 C85 112.9(3) . . ?
C80A F16 C80B 30.8(5) . . ?

loop_
_geom_bond_atom_site_label_1
_geom_bond_atom_site_label_2
_geom_bond_distance
_geom_bond_site_symmetry_2
_geom_bond_publ_flag
Cu1 N1 2.095(2) . ?
Cu1 P3 2.2233(9) . ?
Cu1 P1 2.2540(9) . ?
Cu1 N2 2.357(3) . ?
Cu1 Cu2 2.5401(6) . ?
Cu2 N2 2.055(3) . ?
Cu2 N1 2.061(2) . ?
Cu2 P4 2.2483(9) . ?
Cu2 P2 2.2656(8) . ?
P1 C1 1.819(3) . ?
P1 C17 1.843(3) . ?
P1 C13 1.848(4) . ?
P2 C12 1.816(3) . ?
P2 C25 1.844(3) . ?
P2 C21 1.849(3) . ?
P3 C29 1.825(3) . ?
P3 C45 1.843(4) . ?
P3 C41A 1.856(6) . ?
P3 C41B 1.860(7) . ?
P4 C40 1.814(3) . ?
P4 C49 1.842(3) . ?
P4 C53 1.844(3) . ?
N1 C7 1.421(4) . ?
N1 C6 1.432(4) . ?
N2 C35 1.414(4) . ?
N2 C34 1.427(4) . ?
B1 C81 1.636(5) . ?
B1 C65 1.637(5) . ?
B1 C57 1.639(5) . ?
B1 C73 1.643(5) . ?
C1 C2 1.402(5) . ?
C1 C6 1.412(4) . ?
C2 C3 1.386(5) . ?
C2 H2 0.9300 . ?
C3 C4 1.390(5) . ?
C3 H3 0.9300 . ?
C4 C5 1.375(5) . ?
C4 H4 0.9300 . ?
C5 C6 1.398(4) . ?
C5 H5 0.9300 . ?
C7 C8 1.407(4) . ?
C7 C12 1.410(4) . ?
C8 C9 1.390(5) . ?
C8 H8 0.9300 . ?
C9 C10 1.378(5) . ?
C9 H9 0.9300 . ?
C10 C11 1.384(5) . ?
C10 H10 0.9300 . ?
C11 C12 1.402(4) . ?
C11 H11 0.9300 . ?
C13 C14 1.547(6) . ?
C13 H13A 0.9700 . ?
C13 H13B 0.9700 . ?
C14 C15B 1.398(18) . ?
C14 C16A 1.429(9) . ?
C14 C16B 1.57(2) . ?
C14 C15A 1.602(8) . ?
C14 H14 0.9800 . ?
C15A H15A 0.9600 . ?
C15A H15B 0.9600 . ?
C15A H15C 0.9600 . ?
C16A H16A 0.9600 . ?
C16A H16B 0.9600 . ?
C16A H16C 0.9600 . ?
C15B H15D 0.9600 . ?
C15B H15E 0.9600 . ?
C15B H15F 0.9600 . ?
C16B H16D 0.9600 . ?
C16B H16E 0.9600 . ?
C16B H16F 0.9600 . ?
C17 C18 1.543(5) . ?
C17 H17A 0.9700 . ?
C17 H17B 0.9700 . ?
C18 C20 1.516(6) . ?
C18 C19 1.520(5) . ?
C18 H18 0.9800 . ?
C19 H19A 0.9600 . ?
C19 H19B 0.9600 . ?
C19 H19C 0.9600 . ?
C20 H20A 0.9600 . ?
C20 H20B 0.9600 . ?
C20 H20C 0.9600 . ?
C21 C22 1.536(5) . ?
C21 H21A 0.9700 . ?
C21 H21B 0.9700 . ?
C22 C23 1.531(5) . ?
C22 C24 1.532(5) . ?
C22 H22 0.9800 . ?
C23 H23A 0.9600 . ?
C23 H23B 0.9600 . ?
C23 H23C 0.9600 . ?
C24 H24A 0.9600 . ?
C24 H24B 0.9600 . ?
C24 H24C 0.9600 . ?
C25 C26B 1.507(8) . ?
C25 C26A 1.519(7) . ?
C25 H25A 0.9700 . ?
C25 H25B 0.9700 . ?
C26A C28 1.442(8) . ?
C26A C27 1.611(8) . ?
C26A H26A 0.9800 . ?
C26B C28 1.461(9) . ?
C26B C27 1.616(10) . ?
C26B H26B 0.9800 . ?
C29 C30 1.405(5) . ?
C29 C34 1.405(4) . ?
C30 C31 1.381(5) . ?
C30 H30 0.9300 . ?
C31 C32 1.390(5) . ?
C31 H31 0.9300 . ?
C32 C33 1.390(5) . ?
C32 H32 0.9300 . ?
C33 C34 1.402(5) . ?
C33 H33 0.9300 . ?
C35 C36 1.404(5) . ?
C35 C40 1.407(4) . ?
C36 C37 1.382(6) . ?
C36 H36 0.9300 . ?
C37 C38 1.383(6) . ?
C37 H37 0.9300 . ?
C38 C39 1.367(5) . ?
C38 H38 0.9300 . ?
C39 C40 1.401(5) . ?
C39 H39 0.9300 . ?
C41A C42A 1.543(11) . ?
C41A H41A 0.9700 . ?
C41A H41B 0.9700 . ?
C42A C44A 1.531(12) . ?
C42A C43A 1.946(11) . ?
C42A H42A 0.9800 . ?
C43A H43A 0.9600 . ?
C43A H43B 0.9600 . ?
C43A H43C 0.9600 . ?
C44A H44A 0.9600 . ?
C44A H44B 0.9600 . ?
C44A H44C 0.9600 . ?
C41B C42B 1.520(11) . ?
C41B H41C 0.9700 . ?
C41B H41D 0.9700 . ?
C42B C44B 1.554(10) . ?
C42B C43B 1.906(12) . ?
C42B H42B 0.9800 . ?
C43B H43D 0.9600 . ?
C43B H43E 0.9600 . ?
C43B H43F 0.9600 . ?
C44B H44D 0.9600 . ?
C44B H44E 0.9600 . ?
C44B H44F 0.9600 . ?
C45 C46 1.532(5) . ?
C45 H45A 0.9700 . ?
C45 H45B 0.9700 . ?
C46 C48 1.529(6) . ?
C46 C47 1.540(5) . ?
C46 H46 0.9800 . ?
C47 H47A 0.9600 . ?
C47 H47B 0.9600 . ?
C47 H47C 0.9600 . ?
C48 H48A 0.9600 . ?
C48 H48B 0.9600 . ?
C48 H48C 0.9600 . ?
C49 C50 1.536(5) . ?
C49 H49A 0.9700 . ?
C49 H49B 0.9700 . ?
C50 C51 1.528(5) . ?
C50 C52 1.533(5) . ?
C50 H50 0.9800 . ?
C51 H51A 0.9600 . ?
C51 H51B 0.9600 . ?
C51 H51C 0.9600 . ?
C52 H52A 0.9600 . ?
C52 H52B 0.9600 . ?
C52 H52C 0.9600 . ?
C53 C54A 1.523(6) . ?
C53 C54B 1.559(14) . ?
C53 H53A 0.9700 . ?
C53 H53B 0.9700 . ?
C54A C56A 1.527(8) . ?
C54A C55A 1.530(8) . ?
C54A H54A 0.9800 . ?
C55A H55A 0.9600 . ?
C55A H55B 0.9600 . ?
C55A H55C 0.9600 . ?
C56A H56A 0.9600 . ?
C56A H56B 0.9600 . ?
C56A H56C 0.9600 . ?
C54B C55B 1.50(2) . ?
C54B C56B 1.52(2) . ?
C54B H54B 0.9800 . ?
C55B H55D 0.9600 . ?
C55B H55E 0.9600 . ?
C55B H55F 0.9600 . ?
C56B H56D 0.9600 . ?
C56B H56E 0.9600 . ?
C56B H56F 0.9600 . ?
C57 C62 1.405(4) . ?
C57 C58 1.409(4) . ?
C58 C59 1.386(4) . ?
C58 H58 0.9300 . ?
C59 C60 1.389(4) . ?
C59 C63 1.490(4) . ?
C60 C61 1.386(4) . ?
C60 H60 0.9300 . ?
C61 C62 1.394(4) . ?
C61 C64 1.495(4) . ?
C62 H62 0.9300 . ?
C63 F1A 1.293(11) . ?
C63 F2 1.314(4) . ?
C63 F3A 1.321(17) . ?
C63 F1B 1.36(2) . ?
C63 F3B 1.365(12) . ?
C64 F4 1.325(4) . ?
C64 F6 1.326(4) . ?
C64 F5 1.349(5) . ?
C65 C70 1.402(4) . ?
C65 C66 1.402(5) . ?
C66 C67 1.389(5) . ?
C66 H66 0.9300 . ?
C67 C68 1.382(5) . ?
C67 C71 1.501(5) . ?
C68 C69 1.391(5) . ?
C68 H68 0.9300 . ?
C69 C70 1.391(4) . ?
C69 C72 1.501(5) . ?
C70 H70 0.9300 . ?
C71 F9 1.240(6) . ?
C71 F8 1.299(5) . ?
C71 F7 1.421(7) . ?
C72 F10 1.332(4) . ?
C72 F11 1.339(4) . ?
C72 F12 1.349(4) . ?
C73 C78 1.392(5) . ?
C73 C74 1.393(5) . ?
C74 C75 1.393(6) . ?
C74 H74 0.9300 . ?
C75 C76 1.366(7) . ?
C75 C79 1.943(19) . ?
C76 C77 1.384(7) . ?
C76 H76 0.9300 . ?
C77 C78 1.393(5) . ?
C77 C80B 1.459(13) . ?
C77 C80A 1.602(10) . ?
C78 H78 0.9300 . ?
C79 F13 1.357(14) . ?
C79 F14 1.435(16) . ?
C80A F16 1.249(8) . ?
C80A F17A 1.278(12) . ?
C80A F18A 1.350(10) . ?
C80B F17B 1.257(18) . ?
C80B F18B 1.359(18) . ?
C80B F16 1.456(14) . ?
C81 C82 1.392(4) . ?
C81 C86 1.410(4) . ?
C82 C83 1.398(4) . ?
C82 H82 0.9300 . ?
C83 C84 1.379(5) . ?
C83 C87 1.493(4) . ?
C84 C85 1.385(5) . ?
C84 H84 0.9300 . ?
C85 C86 1.388(4) . ?
C85 C88 1.496(5) . ?
C86 H86 0.9300 . ?
C87 F21 1.321(4) . ?
C87 F20 1.322(4) . ?
C87 F19 1.363(5) . ?
C88 F24 1.328(5) . ?
C88 F23 1.328(4) . ?
C88 F22 1.342(4) . ?
